data_1512932
loop_
_publ_author_name
'Timothy J. Boyle'
'Leigh Anna M. Ottley'
'Todd M. Alam'
'Mark A. Rodriguez'
'Pin Yang'
'Sarah K. Mcintyre'

_publ_section_title
;
 Structural characterization of methanol substituted lanthanum halides
;
_journal_issue 7
_journal_name_full Polyhedron
_journal_page_first 1784
_journal_page_last 1795
_journal_paper_doi 10.1016/j.poly.2010.02.027
_journal_volume 29
_journal_year 2010
_chemical_formula_moiety 'C20 H20 Br3 N4 Nd '
_chemical_formula_sum 'C20 H20 Br3 N4 Nd'
_chemical_formula_weight 700.34
_chemical_name_systematic
; 
 ? 
;
_space_group_IT_number 61
_symmetry_cell_setting orthorhombic
_symmetry_space_group_name_Hall '-P 2ac 2ab'
_symmetry_space_group_name_H-M 'P b c a'
_atom_sites_solution_hydrogens geom
_atom_sites_solution_primary direct
_atom_sites_solution_secondary difmap
_audit_creation_method SHELXL-97
_cell_angle_alpha 90.00
_cell_angle_beta 90.00
_cell_angle_gamma 90.00
_cell_formula_units_Z 16
_cell_length_a 16.998(2)
_cell_length_b 17.515(2)
_cell_length_c 32.617(5)
_cell_measurement_temperature 173(2)
_cell_measurement_theta_max 25.29
_cell_measurement_theta_min 1.25
_cell_volume 9711(2)
_computing_cell_refinement 'Bruker SMART'
_computing_data_collection 'Bruker SMART'
_computing_data_reduction 'Bruker SAINT'
_computing_molecular_graphics 'Bruker SHELXTL'
_computing_publication_material 'Bruker SHELXTL'
_computing_structure_refinement 'SHELXL-97 (Sheldrick, 1997)'
_computing_structure_solution 'SHELXS-97 (Sheldrick, 1990)'
_diffrn_ambient_temperature 173(2)
_diffrn_measured_fraction_theta_full 0.997
_diffrn_measured_fraction_theta_max 0.997
_diffrn_measurement_device_type 'CCD area detector'
_diffrn_measurement_method 'phi and omega scans'
_diffrn_radiation_monochromator graphite
_diffrn_radiation_source 'fine-focus sealed tube'
_diffrn_radiation_type MoK\a
_diffrn_radiation_wavelength 0.71073
_diffrn_reflns_av_R_equivalents 0.1215
_diffrn_reflns_av_sigmaI/netI 0.0753
_diffrn_reflns_limit_h_max 20
_diffrn_reflns_limit_h_min -19
_diffrn_reflns_limit_k_max 21
_diffrn_reflns_limit_k_min -21
_diffrn_reflns_limit_l_max 39
_diffrn_reflns_limit_l_min -38
_diffrn_reflns_number 67725
_diffrn_reflns_theta_full 25.29
_diffrn_reflns_theta_max 25.29
_diffrn_reflns_theta_min 1.25
_exptl_absorpt_coefficient_mu 7.088
_exptl_absorpt_correction_T_max 0.567
_exptl_absorpt_correction_T_min 0.290
_exptl_absorpt_correction_type empirical
_exptl_absorpt_process_details SADABS
_exptl_crystal_colour colorless
_exptl_crystal_density_diffrn 1.916
_exptl_crystal_density_meas 1.916
_exptl_crystal_density_method 'not measured'
_exptl_crystal_description prismatic
_exptl_crystal_F_000 5328.0
_exptl_crystal_size_max 0.23
_exptl_crystal_size_mid 0.15
_exptl_crystal_size_min 0.08
_refine_diff_density_max 0.672
_refine_diff_density_min -0.592
_refine_diff_density_rms 0.148
_refine_ls_extinction_method none
_refine_ls_goodness_of_fit_ref 1.005
_refine_ls_hydrogen_treatment constr
_refine_ls_matrix_type full
_refine_ls_number_parameters 505
_refine_ls_number_reflns 8811
_refine_ls_number_restraints 0
_refine_ls_restrained_S_all 1.005
_refine_ls_R_factor_all 0.0866
_refine_ls_R_factor_gt 0.0386
_refine_ls_shift/su_max 0.242
_refine_ls_shift/su_mean 0.034
_refine_ls_structure_factor_coef Fsqd
_refine_ls_weighting_details 'calc w=1/[\s^2^(Fo^2^)+(0.0189P)^2^+20.9653P] where P=(Fo^2^+2Fc^2^)/3'
_refine_ls_weighting_scheme calc
_refine_ls_wR_factor_gt 0.0619
_refine_ls_wR_factor_ref 0.0796
_reflns_number_gt 5631
_reflns_number_total 8811
_reflns_threshold_expression >2sigma(I)
_cod_data_source_file 2010-1784.cif
_cod_data_source_block 7ap192ss
_cod_depositor_comments
;
The following automatic conversions were performed:

'_symmetry_cell_setting' value 'Orthorhombic' changed to
'orthorhombic' according to the built-in table from CIF Core
dictionary named 'cif_core.dic' version 2.4.1 from 2010-06-29.

Automatic conversion script
Id: cif_fix_values 1891 2012-01-12 08:04:46Z andrius 
;
_cod_original_sg_symbol_H-M Pbca
_cod_original_formula_sum 'C20 H20 Br3 N4 Nd '
_cod_database_code 1512932

loop_
_symmetry_equiv_pos_as_xyz
'x, y, z'
'-x+1/2, -y, z+1/2'
'-x, y+1/2, -z+1/2'
'x+1/2, -y+1/2, -z'
'-x, -y, -z'
'x-1/2, y, -z-1/2'
'x, -y-1/2, z-1/2'
'-x-1/2, y-1/2, z'

loop_
_atom_site_label
_atom_site_type_symbol
_atom_site_fract_x
_atom_site_fract_y
_atom_site_fract_z
_atom_site_U_iso_or_equiv
_atom_site_adp_type
_atom_site_occupancy
_atom_site_symmetry_multiplicity
_atom_site_calc_flag
_atom_site_refinement_flags
Nd1 Nd 0.67442(2) 0.74612(2) 0.920048(12) 0.03041(10) Uani 1 1 d .
Nd2 Nd 0.64462(2) 0.90435(2) 0.676465(12) 0.03079(11) Uani 1 1 d .
Br1 Br 0.63100(5) 0.62310(4) 0.97275(2) 0.0395(2) Uani 1 1 d .
Br2 Br 0.57775(5) 0.85764(4) 0.96108(2) 0.0454(2) Uani 1 1 d .
Br3 Br 0.73441(5) 0.85726(5) 0.86480(3) 0.0494(2) Uani 1 1 d .
Br4 Br 0.52188(5) 0.96018(5) 0.62585(2) 0.0477(2) Uani 1 1 d .
Br5 Br 0.71206(5) 1.05068(4) 0.69307(2) 0.0421(2) Uani 1 1 d .
Br6 Br 0.76207(4) 0.83461(4) 0.72680(2) 0.0394(2) Uani 1 1 d .
N1 N 0.8115(4) 0.6729(4) 0.91600(18) 0.0401(16) Uani 1 1 d .
N2 N 0.7738(4) 0.7997(4) 0.97432(19) 0.0404(16) Uani 1 1 d .
N3 N 0.5421(3) 0.7379(4) 0.88187(19) 0.0374(16) Uani 1 1 d .
N4 N 0.6800(3) 0.6523(4) 0.85769(18) 0.0372(16) Uani 1 1 d .
N5 N 0.7430(4) 0.9304(3) 0.61452(19) 0.0379(16) Uani 1 1 d .
N6 N 0.6525(4) 0.7863(4) 0.62626(18) 0.0389(16) Uani 1 1 d .
N7 N 0.5466(4) 0.7973(4) 0.7026(2) 0.0411(17) Uani 1 1 d .
N8 N 0.5699(4) 0.9491(3) 0.74349(18) 0.0357(15) Uani 1 1 d .
C1 C 0.8212(5) 0.5998(5) 0.9265(3) 0.052(2) Uani 1 1 d .
H1 H 0.7759 0.5714 0.9341 0.062 Uiso 1 1 calc R
C2 C 0.8928(5) 0.5633(5) 0.9271(3) 0.060(3) Uani 1 1 d .
H2 H 0.8963 0.5111 0.9348 0.072 Uiso 1 1 calc R
C3 C 0.9576(6) 0.6024(6) 0.9165(3) 0.072(3) Uani 1 1 d .
H3 H 1.0080 0.5790 0.9174 0.087 Uiso 1 1 calc R
C4 C 0.9495(6) 0.6769(6) 0.9044(3) 0.076(3) Uani 1 1 d .
H4 H 0.9940 0.7058 0.8960 0.091 Uiso 1 1 calc R
C5 C 0.8757(5) 0.7092(5) 0.9046(3) 0.058(3) Uani 1 1 d .
H5 H 0.8708 0.7608 0.8959 0.070 Uiso 1 1 calc R
C6 C 0.8007(5) 0.8696(5) 0.9691(2) 0.052(2) Uani 1 1 d .
H6 H 0.7718 0.9028 0.9516 0.062 Uiso 1 1 calc R
C7 C 0.8684(6) 0.8982(6) 0.9873(3) 0.071(3) Uani 1 1 d .
H7 H 0.8865 0.9485 0.9818 0.085 Uiso 1 1 calc R
C8 C 0.9078(6) 0.8513(7) 1.0133(3) 0.087(4) Uani 1 1 d .
H8 H 0.9547 0.8682 1.0263 0.105 Uiso 1 1 calc R
C9 C 0.8793(6) 0.7790(6) 1.0205(3) 0.074(3) Uani 1 1 d .
H9 H 0.9057 0.7460 1.0391 0.089 Uiso 1 1 calc R
C10 C 0.8125(5) 0.7550(5) 1.0007(2) 0.052(2) Uani 1 1 d .
H10 H 0.7932 0.7050 1.0059 0.063 Uiso 1 1 calc R
C11 C 0.4945(4) 0.6790(4) 0.8864(2) 0.040(2) Uani 1 1 d .
H11 H 0.5086 0.6402 0.9054 0.048 Uiso 1 1 calc R
C12 C 0.4251(5) 0.6713(5) 0.8647(3) 0.051(2) Uani 1 1 d .
H12 H 0.3914 0.6290 0.8695 0.062 Uiso 1 1 calc R
C13 C 0.4056(5) 0.7252(5) 0.8363(2) 0.044(2) Uani 1 1 d .
H13 H 0.3590 0.7204 0.8204 0.053 Uiso 1 1 calc R
C14 C 0.4550(5) 0.7866(4) 0.8312(2) 0.045(2) Uani 1 1 d .
H14 H 0.4430 0.8251 0.8117 0.053 Uiso 1 1 calc R
C15 C 0.5224(5) 0.7915(5) 0.8546(2) 0.045(2) Uani 1 1 d .
H15 H 0.5558 0.8345 0.8513 0.054 Uiso 1 1 calc R
C16 C 0.6620(4) 0.5785(5) 0.8625(2) 0.044(2) Uani 1 1 d .
H16 H 0.6432 0.5617 0.8884 0.052 Uiso 1 1 calc R
C17 C 0.6696(4) 0.5253(4) 0.8311(2) 0.042(2) Uani 1 1 d .
H17 H 0.6545 0.4736 0.8352 0.050 Uiso 1 1 calc R
C18 C 0.6992(4) 0.5488(5) 0.7942(2) 0.043(2) Uani 1 1 d .
H18 H 0.7075 0.5131 0.7727 0.052 Uiso 1 1 calc R
C19 C 0.7170(4) 0.6251(5) 0.7886(2) 0.045(2) Uani 1 1 d .
H19 H 0.7357 0.6433 0.7630 0.054 Uiso 1 1 calc R
C20 C 0.7068(4) 0.6738(5) 0.8212(2) 0.043(2) Uani 1 1 d .
H20 H 0.7197 0.7261 0.8174 0.052 Uiso 1 1 calc R
C21 C 0.8166(5) 0.9078(5) 0.6187(2) 0.050(2) Uani 1 1 d .
H21 H 0.8312 0.8861 0.6443 0.060 Uiso 1 1 calc R
C22 C 0.8744(5) 0.9132(5) 0.5890(3) 0.056(2) Uani 1 1 d .
H22 H 0.9263 0.8952 0.5939 0.067 Uiso 1 1 calc R
C23 C 0.8540(5) 0.9453(4) 0.5524(3) 0.050(2) Uani 1 1 d .
H23 H 0.8915 0.9508 0.5310 0.060 Uiso 1 1 calc R
C24 C 0.7782(5) 0.9694(4) 0.5472(2) 0.048(2) Uani 1 1 d .
H24 H 0.7626 0.9917 0.5219 0.058 Uiso 1 1 calc R
C25 C 0.7249(5) 0.9617(4) 0.5783(2) 0.043(2) Uani 1 1 d .
H25 H 0.6727 0.9793 0.5740 0.051 Uiso 1 1 calc R
C26 C 0.6817(5) 0.7189(5) 0.6364(2) 0.044(2) Uani 1 1 d .
H26 H 0.6988 0.7121 0.6639 0.053 Uiso 1 1 calc R
C27 C 0.6890(5) 0.6579(5) 0.6101(2) 0.048(2) Uani 1 1 d .
H27 H 0.7107 0.6109 0.6192 0.057 Uiso 1 1 calc R
C28 C 0.6640(5) 0.6673(5) 0.5702(2) 0.052(2) Uani 1 1 d .
H28 H 0.6681 0.6267 0.5510 0.063 Uiso 1 1 calc R
C29 C 0.6330(5) 0.7364(4) 0.5590(2) 0.049(2) Uani 1 1 d .
H29 H 0.6146 0.7445 0.5318 0.059 Uiso 1 1 calc R
C30 C 0.6292(5) 0.7937(4) 0.5876(2) 0.046(2) Uani 1 1 d .
H30 H 0.6085 0.8416 0.5792 0.055 Uiso 1 1 calc R
C31 C 0.4723(5) 0.7928(5) 0.6893(3) 0.054(2) Uani 1 1 d .
H31 H 0.4555 0.8284 0.6692 0.065 Uiso 1 1 calc R
C32 C 0.4180(5) 0.7394(6) 0.7032(3) 0.063(3) Uani 1 1 d .
H32 H 0.3654 0.7392 0.6935 0.075 Uiso 1 1 calc R
C33 C 0.4430(6) 0.6873(5) 0.7313(3) 0.062(3) Uani 1 1 d .
H33 H 0.4080 0.6492 0.7411 0.074 Uiso 1 1 calc R
C34 C 0.5185(6) 0.6901(5) 0.7454(3) 0.058(3) Uani 1 1 d .
H34 H 0.5368 0.6545 0.7653 0.069 Uiso 1 1 calc R
C35 C 0.5671(5) 0.7453(5) 0.7303(3) 0.048(2) Uani 1 1 d .
H35 H 0.6195 0.7467 0.7403 0.058 Uiso 1 1 calc R
C36 C 0.6089(5) 0.9560(4) 0.7789(2) 0.040(2) Uani 1 1 d .
H36 H 0.6627 0.9416 0.7793 0.048 Uiso 1 1 calc R
C37 C 0.5764(5) 0.9823(4) 0.8145(2) 0.047(2) Uani 1 1 d .
H37 H 0.6076 0.9880 0.8385 0.056 Uiso 1 1 calc R
C38 C 0.4974(5) 1.0005(5) 0.8150(2) 0.050(2) Uani 1 1 d .
H38 H 0.4727 1.0181 0.8393 0.060 Uiso 1 1 calc R
C39 C 0.4555(5) 0.9923(5) 0.7791(3) 0.054(2) Uani 1 1 d .
H39 H 0.4010 1.0040 0.7783 0.065 Uiso 1 1 calc R
C40 C 0.4937(5) 0.9668(4) 0.7446(3) 0.045(2) Uani 1 1 d .
H40 H 0.4640 0.9615 0.7201 0.054 Uiso 1 1 calc R

loop_
_atom_site_aniso_label
_atom_site_aniso_U_11
_atom_site_aniso_U_22
_atom_site_aniso_U_33
_atom_site_aniso_U_23
_atom_site_aniso_U_13
_atom_site_aniso_U_12
Nd1 0.0304(2) 0.0335(2) 0.0273(2) 0.00397(19) -0.00354(19) -0.0016(2)
Nd2 0.0325(2) 0.0330(2) 0.0268(2) -0.00168(19) -0.00234(19) 0.00203(19)
Br1 0.0441(5) 0.0409(5) 0.0335(4) 0.0090(4) -0.0006(4) -0.0038(4)
Br2 0.0497(5) 0.0435(5) 0.0430(5) -0.0026(4) -0.0049(4) 0.0095(4)
Br3 0.0526(6) 0.0488(5) 0.0469(5) 0.0184(4) -0.0056(4) -0.0134(4)
Br4 0.0437(5) 0.0553(5) 0.0439(5) 0.0000(4) -0.0117(4) 0.0106(4)
Br5 0.0560(5) 0.0374(5) 0.0328(4) -0.0020(4) -0.0074(4) -0.0071(4)
Br6 0.0371(5) 0.0489(5) 0.0322(4) 0.0028(4) -0.0021(4) 0.0092(4)
N1 0.033(4) 0.048(4) 0.039(4) 0.000(3) -0.008(3) 0.004(3)
N2 0.040(4) 0.034(4) 0.047(4) -0.004(3) -0.012(3) 0.003(3)
N3 0.033(4) 0.038(4) 0.042(4) -0.010(3) -0.004(3) 0.004(3)
N4 0.035(4) 0.045(4) 0.032(4) -0.003(3) 0.002(3) -0.003(3)
N5 0.036(4) 0.041(4) 0.036(4) -0.005(3) 0.005(3) -0.005(3)
N6 0.047(4) 0.037(4) 0.033(4) -0.002(3) 0.008(3) 0.000(3)
N7 0.043(4) 0.040(4) 0.040(4) -0.007(3) 0.005(3) -0.009(3)
N8 0.039(4) 0.038(4) 0.030(4) 0.003(3) 0.002(3) 0.003(3)
C1 0.046(6) 0.040(5) 0.069(6) -0.002(5) 0.007(5) 0.000(5)
C2 0.039(6) 0.064(6) 0.077(7) -0.005(5) -0.005(5) 0.018(5)
C3 0.045(6) 0.093(9) 0.079(7) 0.011(7) -0.003(6) 0.030(6)
C4 0.042(6) 0.098(9) 0.088(8) 0.034(7) 0.010(5) -0.008(6)
C5 0.040(6) 0.060(6) 0.074(7) 0.016(5) -0.001(5) 0.004(5)
C6 0.062(6) 0.043(5) 0.050(6) 0.006(4) -0.015(5) 0.003(5)
C7 0.070(7) 0.068(7) 0.076(7) 0.001(6) -0.024(6) -0.029(6)
C8 0.070(8) 0.101(9) 0.090(9) 0.001(7) -0.045(7) -0.037(7)
C9 0.059(7) 0.093(8) 0.070(7) 0.019(6) -0.041(6) -0.009(6)
C10 0.050(6) 0.059(6) 0.049(5) 0.006(5) -0.005(5) -0.002(5)
C11 0.037(5) 0.040(5) 0.042(5) 0.002(4) -0.012(4) 0.007(4)
C12 0.050(6) 0.040(5) 0.064(6) 0.002(5) -0.017(5) -0.005(4)
C13 0.035(5) 0.051(5) 0.047(5) -0.019(4) -0.010(4) 0.002(4)
C14 0.048(5) 0.040(5) 0.046(5) 0.003(4) -0.011(4) 0.014(4)
C15 0.044(5) 0.042(5) 0.049(5) 0.002(4) -0.003(4) -0.003(4)
C16 0.042(5) 0.059(6) 0.029(5) 0.002(4) -0.006(4) -0.001(4)
C17 0.034(5) 0.042(5) 0.050(5) 0.005(4) -0.002(4) -0.001(4)
C18 0.030(5) 0.051(6) 0.050(5) -0.016(4) -0.001(4) 0.015(4)
C19 0.043(5) 0.061(6) 0.032(5) -0.006(4) 0.010(4) 0.000(4)
C20 0.041(5) 0.050(5) 0.040(5) -0.008(4) 0.002(4) 0.004(4)
C21 0.059(6) 0.058(6) 0.034(5) 0.002(4) 0.002(5) 0.004(5)
C22 0.042(6) 0.075(7) 0.050(6) 0.007(5) 0.007(5) 0.006(5)
C23 0.059(6) 0.050(5) 0.040(5) -0.005(4) 0.010(5) -0.008(5)
C24 0.064(6) 0.056(6) 0.024(5) 0.002(4) -0.005(5) -0.009(5)
C25 0.053(6) 0.047(5) 0.029(5) 0.000(4) -0.008(4) -0.002(4)
C26 0.054(6) 0.049(5) 0.028(5) -0.005(4) -0.002(4) 0.000(5)
C27 0.054(6) 0.045(5) 0.044(5) -0.003(4) 0.001(4) 0.012(4)
C28 0.074(7) 0.047(6) 0.036(5) -0.009(4) 0.008(5) 0.002(5)
C29 0.081(7) 0.042(5) 0.023(4) -0.003(4) -0.002(4) -0.006(5)
C30 0.073(6) 0.036(5) 0.029(5) 0.006(4) 0.001(5) 0.002(4)
C31 0.052(6) 0.060(6) 0.051(6) 0.003(5) 0.002(5) -0.019(5)
C32 0.044(6) 0.074(7) 0.071(7) 0.000(6) -0.004(5) -0.019(5)
C33 0.050(7) 0.062(7) 0.074(7) -0.026(6) 0.022(6) -0.020(5)
C34 0.063(7) 0.046(6) 0.064(6) 0.006(5) 0.021(5) -0.008(5)
C35 0.033(5) 0.050(5) 0.062(6) -0.009(5) 0.009(4) -0.001(5)
C36 0.036(5) 0.051(5) 0.033(5) 0.000(4) -0.003(4) 0.002(4)
C37 0.052(6) 0.052(5) 0.036(5) -0.008(4) 0.006(4) 0.004(4)
C38 0.064(6) 0.058(6) 0.029(5) -0.005(4) 0.009(4) 0.018(5)
C39 0.047(6) 0.063(6) 0.053(6) 0.000(5) 0.010(5) 0.010(5)
C40 0.044(6) 0.049(5) 0.042(5) -0.009(4) -0.003(4) 0.002(4)

loop_
_atom_type_symbol
_atom_type_description
_atom_type_scat_dispersion_real
_atom_type_scat_dispersion_imag
_atom_type_scat_source
C C 0.0033 0.0016 'International Tables Vol C Tables 4.2.6.8 and 6.1.1.4'
H H 0.0000 0.0000 'International Tables Vol C Tables 4.2.6.8 and 6.1.1.4'
N N 0.0061 0.0033 'International Tables Vol C Tables 4.2.6.8 and 6.1.1.4'
Br Br -0.2901 2.4595 'International Tables Vol C Tables 4.2.6.8 and 6.1.1.4'
Nd Nd -0.1943 3.0179 'International Tables Vol C Tables 4.2.6.8 and 6.1.1.4'

loop_
_geom_angle_atom_site_label_1
_geom_angle_atom_site_label_2
_geom_angle_atom_site_label_3
_geom_angle
N3 Nd1 N4 67.71(18)
N3 Nd1 N2 155.46(18)
N4 Nd1 N2 136.60(19)
N3 Nd1 N1 135.51(18)
N4 Nd1 N1 68.11(18)
N2 Nd1 N1 69.03(18)
N3 Nd1 Br3 92.59(15)
N4 Nd1 Br3 85.67(14)
N2 Nd1 Br3 87.22(15)
N1 Nd1 Br3 89.11(14)
N3 Nd1 Br1 91.32(15)
N4 Nd1 Br1 90.19(14)
N2 Nd1 Br1 91.74(15)
N1 Nd1 Br1 83.84(14)
Br3 Nd1 Br1 172.76(3)
N3 Nd1 Br2 76.38(13)
N4 Nd1 Br2 143.84(13)
N2 Nd1 Br2 79.10(13)
N1 Nd1 Br2 148.02(13)
Br3 Nd1 Br2 91.99(3)
Br1 Nd1 Br2 94.85(3)
N6 Nd2 N8 140.21(18)
N6 Nd2 N7 71.19(18)
N8 Nd2 N7 69.03(18)
N6 Nd2 N5 68.40(18)
N8 Nd2 N5 151.32(18)
N7 Nd2 N5 139.54(18)
N6 Nd2 Br4 86.92(14)
N8 Nd2 Br4 91.48(13)
N7 Nd2 Br4 88.19(16)
N5 Nd2 Br4 87.79(14)
N6 Nd2 Br6 89.21(14)
N8 Nd2 Br6 89.27(13)
N7 Nd2 Br6 87.26(16)
N5 Nd2 Br6 94.02(14)
Br4 Nd2 Br6 174.79(3)
N6 Nd2 Br5 143.02(13)
N8 Nd2 Br5 76.72(13)
N7 Nd2 Br5 145.64(13)
N5 Nd2 Br5 74.82(12)
Br4 Nd2 Br5 95.52(3)
Br6 Nd2 Br5 89.67(3)
C5 N1 C1 115.6(7)
C5 N1 Nd1 120.5(5)
C1 N1 Nd1 123.9(5)
C6 N2 C10 117.2(7)
C6 N2 Nd1 118.0(5)
C10 N2 Nd1 122.8(5)
C11 N3 C15 118.1(7)
C11 N3 Nd1 121.6(5)
C15 N3 Nd1 120.1(5)
C20 N4 C16 117.2(7)
C20 N4 Nd1 122.0(5)
C16 N4 Nd1 120.5(5)
C21 N5 C25 115.7(7)
C21 N5 Nd2 117.8(5)
C25 N5 Nd2 126.5(5)
C26 N6 C30 115.8(7)
C26 N6 Nd2 124.3(5)
C30 N6 Nd2 119.8(5)
C35 N7 C31 115.3(7)
C35 N7 Nd2 122.6(5)
C31 N7 Nd2 122.1(6)
C40 N8 C36 115.9(7)
C40 N8 Nd2 123.9(5)
C36 N8 Nd2 120.2(5)
N1 C1 C2 124.0(8)
C3 C2 C1 119.1(9)
C2 C3 C4 118.5(9)
C3 C4 C5 118.8(9)
N1 C5 C4 124.0(9)
N2 C6 C7 124.6(8)
C8 C7 C6 117.2(9)
C7 C8 C9 119.4(9)
C10 C9 C8 119.5(9)
N2 C10 C9 122.1(9)
N3 C11 C12 122.8(7)
C13 C12 C11 119.2(8)
C12 C13 C14 118.4(8)
C13 C14 C15 119.2(8)
N3 C15 C14 122.2(8)
N4 C16 C17 122.7(7)
C18 C17 C16 118.7(7)
C17 C18 C19 119.2(7)
C20 C19 C18 118.2(8)
N4 C20 C19 124.0(8)
N5 C21 C22 125.4(8)
C23 C22 C21 117.5(8)
C24 C23 C22 118.3(8)
C23 C24 C25 120.3(8)
N5 C25 C24 122.8(8)
N6 C26 C27 124.9(7)
C26 C27 C28 117.9(8)
C29 C28 C27 118.4(8)
C28 C29 C30 118.9(7)
N6 C30 C29 124.1(8)
N7 C31 C32 124.1(9)
C33 C32 C31 117.7(9)
C32 C33 C34 119.8(9)
C35 C34 C33 118.1(9)
N7 C35 C34 125.0(8)
N8 C36 C37 124.5(8)
C36 C37 C38 118.6(8)
C39 C38 C37 118.1(8)
C40 C39 C38 119.1(8)
N8 C40 C39 123.8(8)

loop_
_geom_bond_atom_site_label_1
_geom_bond_atom_site_label_2
_geom_bond_distance
Nd1 N3 2.575(6)
Nd1 N4 2.617(6)
Nd1 N2 2.621(6)
Nd1 N1 2.663(6)
Nd1 Br3 2.8419(9)
Nd1 Br1 2.8536(9)
Nd1 Br2 2.8820(9)
Nd2 N6 2.641(6)
Nd2 N8 2.647(6)
Nd2 N7 2.649(6)
Nd2 N5 2.663(6)
Nd2 Br4 2.8345(9)
Nd2 Br6 2.8589(9)
Nd2 Br5 2.8594(9)
N1 C5 1.317(10)
N1 C1 1.336(9)
N2 C6 1.318(9)
N2 C10 1.338(9)
N3 C11 1.319(9)
N3 C15 1.336(9)
N4 C20 1.330(9)
N4 C16 1.337(9)
N5 C21 1.319(9)
N5 C25 1.339(9)
N6 C26 1.322(9)
N6 C30 1.329(9)
N7 C35 1.330(9)
N7 C31 1.337(9)
N8 C40 1.333(9)
N8 C36 1.336(9)
C1 C2 1.375(10)
C2 C3 1.343(12)
C3 C4 1.371(12)
C4 C5 1.376(11)
C6 C7 1.388(11)
C7 C8 1.358(12)
C8 C9 1.376(13)
C9 C10 1.372(11)
C11 C12 1.383(10)
C12 C13 1.363(10)
C13 C14 1.374(10)
C14 C15 1.380(10)
C16 C17 1.390(10)
C17 C18 1.368(10)
C18 C19 1.383(10)
C19 C20 1.373(10)
C21 C22 1.383(10)
C22 C23 1.365(11)
C23 C24 1.365(11)
C24 C25 1.367(10)
C26 C27 1.375(10)
C27 C28 1.380(10)
C28 C29 1.370(10)
C29 C30 1.371(10)
C31 C32 1.390(11)
C32 C33 1.360(12)
C33 C34 1.365(11)
C34 C35 1.364(10)
C36 C37 1.367(9)
C37 C38 1.380(10)
C38 C39 1.376(10)
C39 C40 1.374(10)
